data_4108959
loop_
_publ_author_name
'John E. Bercaw'
'George S. Chen'
'Jay A. Labinger'
'Bo-Lin Lin'

_publ_contact_author
;       Michael W. Day
        Beckman Institute
        California Institute of Technology
        Pasadena, CA  91125
        USA
;
_publ_contact_author_email mikeday@caltech.edu
_publ_contact_author_fax '(626) 449 4159'
_publ_contact_author_phone '(626) 395 2734'
_publ_section_title
;
 Hydrogen Tunneling in Protonolysis of Platinum(II) and Palladium(II)
 Methyl Complexes: Mechanistic Implications
;
_journal_name_full 'Journal of the American Chemical Society'
_journal_page_first 17654
_journal_page_last 17655
_journal_paper_doi 10.1021/ja807427d
_journal_volume 130
_journal_year 2008
_chemical_formula_moiety 'C12 H28 N2 Pd'
_chemical_formula_sum 'C12 H28 N2 Pd'
_chemical_formula_weight 306.76
_chemical_name_systematic
; 
 ? 
;
_space_group_IT_number 36
_symmetry_cell_setting orthorhombic
_symmetry_space_group_name_Hall 'C 2c -2'
_symmetry_space_group_name_H-M 'C m c 21'
_atom_sites_solution_hydrogens geom
_atom_sites_solution_primary direct
_atom_sites_solution_secondary difmap
_audit_creation_method SHELXL-97
_cell_angle_alpha 90.00
_cell_angle_beta 90.00
_cell_angle_gamma 90.00
_cell_formula_units_Z 4
_cell_length_a 8.7968(4)
_cell_length_b 14.4109(6)
_cell_length_c 10.9609(5)
_cell_measurement_reflns_used 6839
_cell_measurement_temperature 100(2)
_cell_measurement_theta_max 37.02
_cell_measurement_theta_min 2.32
_cell_volume 1389.51(11)
_computing_cell_refinement 'Bruker SAINT v6.45A'
_computing_data_collection 'Bruker SMART v5.630'
_computing_data_reduction 'Bruker SAINT v6.45A'
_computing_molecular_graphics 'Bruker XP v5.1'
_computing_publication_material 'Bruker XCIF v6.12'
_computing_structure_refinement 'Bruker XL v6.12'
_computing_structure_solution 'Bruker XS v6.12'
_diffrn_ambient_temperature 100(2)
_diffrn_measured_fraction_theta_full 0.953
_diffrn_measured_fraction_theta_max 0.953
_diffrn_measurement_device_type 'Bruker SMART 1000'
_diffrn_measurement_method '\w scans at 5 \f settings'
_diffrn_radiation_monochromator graphite
_diffrn_radiation_source 'normal-focus sealed tube'
_diffrn_radiation_type MoK\a
_diffrn_radiation_wavelength 0.71073
_diffrn_reflns_av_R_equivalents 0.0732
_diffrn_reflns_av_sigmaI/netI 0.0549
_diffrn_reflns_limit_h_max 16
_diffrn_reflns_limit_h_min -15
_diffrn_reflns_limit_k_max 27
_diffrn_reflns_limit_k_min -27
_diffrn_reflns_limit_l_max 15
_diffrn_reflns_limit_l_min -20
_diffrn_reflns_number 16623
_diffrn_reflns_theta_full 42.65
_diffrn_reflns_theta_max 42.65
_diffrn_reflns_theta_min 2.71
_exptl_absorpt_coefficient_mu 1.311
_exptl_absorpt_correction_T_max 0.8801
_exptl_absorpt_correction_T_min 0.7613
_exptl_absorpt_correction_type none
_exptl_crystal_colour Colorless
_exptl_crystal_density_diffrn 1.466
_exptl_crystal_density_meas 0
_exptl_crystal_description Fragment
_exptl_crystal_F_000 640
_exptl_crystal_size_max 0.22
_exptl_crystal_size_mid 0.19
_exptl_crystal_size_min 0.10
_refine_diff_density_max 3.139
_refine_diff_density_min -1.635
_refine_diff_density_rms 0.151
_refine_ls_abs_structure_details 'Flack H D (1983), Acta Cryst. A39, 876-881'
_refine_ls_abs_structure_Flack 0.05(5)
_refine_ls_extinction_method none
_refine_ls_goodness_of_fit_ref 1.379
_refine_ls_hydrogen_treatment Riding
_refine_ls_matrix_type 'Full matrix'
_refine_ls_number_parameters 101
_refine_ls_number_reflns 4181
_refine_ls_number_restraints 1
_refine_ls_restrained_S_all 1.379
_refine_ls_R_factor_all 0.0553
_refine_ls_R_factor_gt 0.0415
_refine_ls_shift/su_max 0.000
_refine_ls_shift/su_mean 0.000
_refine_ls_structure_factor_coef Fsqd
_refine_ls_weighting_details w=1/s^2^(Fo^2^)
_refine_ls_weighting_scheme sigma
_refine_ls_wR_factor_gt 0.0743
_refine_ls_wR_factor_ref 0.0769
_reflns_number_gt 3385
_reflns_number_total 4181
_reflns_threshold_expression >2sigma(I)
_cod_data_source_file ja807427d_si_002.cif
_cod_data_source_block lbl01
_cod_depositor_comments
;
The following automatic conversions were performed:

'_atom_sites_solution_primary' value 'direct methods' was changed to
'direct'.

'_atom_sites_solution_secondary' value 'Difference Fourier map' was
changed to 'difmap'.

'_atom_sites_solution_hydrogens' value 'Geometric positions' was
changed to 'geom'.

Automatic conversion script
Id: cif_fix_values 6452 2018-10-05 10:23:21Z andrius 
;
_cod_database_code 4108959

loop_
_symmetry_equiv_pos_as_xyz
'x, y, z'
'-x, -y, z+1/2'
'x, -y, z+1/2'
'-x, y, z'
'x+1/2, y+1/2, z'
'-x+1/2, -y+1/2, z+1/2'
'x+1/2, -y+1/2, z+1/2'
'-x+1/2, y+1/2, z'

loop_
_atom_site_label
_atom_site_type_symbol
_atom_site_fract_x
_atom_site_fract_y
_atom_site_fract_z
_atom_site_U_iso_or_equiv
_atom_site_adp_type
_atom_site_occupancy
_atom_site_symmetry_multiplicity
_atom_site_calc_flag
_atom_site_refinement_flags
Pd1 Pd 1.0000 0.741970(12) 0.78585(10) 0.01780(5) Uani 1 2 d S
N1 N 1.0000 0.6502(4) 0.6263(4) 0.0241(11) Uani 1 2 d S
N2 N 1.0000 0.8500(4) 0.6445(5) 0.0214(10) Uani 1 2 d S
C1 C 0.8657(5) 0.5905(3) 0.6273(4) 0.0570(12) Uani 1 1 d .
H1A H 0.8668 0.5504 0.5551 0.086 Uiso 1 1 calc R
H1B H 0.7738 0.6289 0.6265 0.086 Uiso 1 1 calc R
H1C H 0.8665 0.5520 0.7010 0.086 Uiso 1 1 calc R
C2 C 0.8651(5) 0.9084(3) 0.6572(4) 0.0670(15) Uani 1 1 d .
H2A H 0.8598 0.9519 0.5886 0.101 Uiso 1 1 calc R
H2B H 0.8710 0.9432 0.7339 0.101 Uiso 1 1 calc R
H2C H 0.7739 0.8693 0.6577 0.101 Uiso 1 1 calc R
C3 C 1.0385(5) 0.8034(3) 0.5249(4) 0.0180(8) Uani 0.50 1 d P
H3A H 1.1505 0.7915 0.5240 0.022 Uiso 0.50 1 calc PR
C4 C 1.0000 0.8639(3) 0.4128(4) 0.0306(9) Uani 1 2 d S
H4A H 0.8898 0.8778 0.4127 0.037 Uiso 0.50 1 calc PR
H4B H 1.0556 0.9235 0.4186 0.037 Uiso 0.50 1 calc PR
C5 C 1.0425(5) 0.8153(3) 0.2932(10) 0.0353(14) Uani 0.50 1 d P
H5A H 1.0166 0.8552 0.2227 0.042 Uiso 0.50 1 calc PR
H5B H 1.1531 0.8024 0.2911 0.042 Uiso 0.50 1 calc PR
C6 C 0.9528(5) 0.7244(3) 0.2872(15) 0.0325(9) Uani 0.50 1 d P
H6A H 0.9735 0.6926 0.2089 0.039 Uiso 0.50 1 calc PR
H6B H 0.8425 0.7376 0.2918 0.039 Uiso 0.50 1 calc PR
C7 C 1.0000 0.6618(3) 0.3939(4) 0.0294(8) Uani 1 2 d S
H7A H 1.1109 0.6505 0.3909 0.035 Uiso 0.50 1 calc PR
H7B H 0.9474 0.6013 0.3875 0.035 Uiso 0.50 1 calc PR
C8 C 0.9576(5) 0.7095(3) 0.5165(4) 0.0180(8) Uani 0.50 1 d P
H8A H 0.8453 0.7204 0.5178 0.022 Uiso 0.50 1 calc PR
C9 C 1.0000 0.6387(5) 0.9119(6) 0.0331(15) Uani 1 2 d S
H9A H 0.9686 0.6638 0.9912 0.050 Uiso 0.50 1 calc PR
H9B H 1.1025 0.6126 0.9187 0.050 Uiso 0.50 1 calc PR
H9C H 0.9289 0.5900 0.8868 0.050 Uiso 0.50 1 calc PR
C10 C 1.0000 0.8308(5) 0.9280(7) 0.0331(16) Uani 1 2 d S
H10A H 0.9762 0.7970 1.0031 0.050 Uiso 0.50 1 calc PR
H10B H 0.9233 0.8791 0.9144 0.050 Uiso 0.50 1 calc PR
H10C H 1.1005 0.8596 0.9355 0.050 Uiso 0.50 1 calc PR

loop_
_atom_site_aniso_label
_atom_site_aniso_U_11
_atom_site_aniso_U_22
_atom_site_aniso_U_33
_atom_site_aniso_U_23
_atom_site_aniso_U_13
_atom_site_aniso_U_12
Pd1 0.01687(8) 0.02352(8) 0.01303(8) 0.0010(5) 0.000 0.000
N1 0.034(2) 0.0185(13) 0.020(2) 0.0015(15) 0.000 0.000
N2 0.030(2) 0.0172(15) 0.018(2) 0.0029(12) 0.000 0.000
C1 0.047(2) 0.076(3) 0.048(2) -0.028(2) 0.0059(19) -0.031(2)
C2 0.065(3) 0.075(3) 0.061(3) 0.032(2) 0.020(2) 0.046(2)
C3 0.017(2) 0.0215(15) 0.0150(19) 0.0024(14) -0.0021(15) 0.0010(12)
C4 0.038(2) 0.0299(16) 0.0236(19) 0.0097(15) 0.000 0.000
C5 0.029(2) 0.052(2) 0.025(3) 0.022(4) -0.005(4) -0.0055(17)
C6 0.0304(19) 0.052(2) 0.0145(16) 0.009(7) -0.001(7) -0.0035(17)
C7 0.040(2) 0.0304(16) 0.0180(17) -0.0057(14) 0.000 0.000
C8 0.0191(19) 0.0224(16) 0.0125(18) 0.0003(15) 0.0028(15) -0.0021(13)
C9 0.034(3) 0.039(3) 0.026(3) 0.013(2) 0.000 0.000
C10 0.032(3) 0.042(4) 0.025(3) -0.009(2) 0.000 0.000

loop_
_atom_type_symbol
_atom_type_description
_atom_type_scat_dispersion_real
_atom_type_scat_dispersion_imag
_atom_type_scat_source
C C 0.0033 0.0016 'International Tables Vol C Tables 4.2.6.8 and 6.1.1.4'
H H 0.0000 0.0000 'International Tables Vol C Tables 4.2.6.8 and 6.1.1.4'
N N 0.0061 0.0033 'International Tables Vol C Tables 4.2.6.8 and 6.1.1.4'
Pd Pd -0.9988 1.0072 'International Tables Vol C Tables 4.2.6.8 and 6.1.1.4'

loop_
_geom_angle_atom_site_label_1
_geom_angle_atom_site_label_2
_geom_angle_atom_site_label_3
_geom_angle
_geom_angle_site_symmetry_1
_geom_angle_publ_flag
C10 Pd1 C9 86.5(3) . ?
C10 Pd1 N1 177.7(3) . ?
C9 Pd1 N1 95.80(19) . ?
C10 Pd1 N2 95.45(17) . ?
C9 Pd1 N2 178.0(3) . ?
N1 Pd1 N2 82.2(2) . ?
C1 N1 C1 107.8(5) 4_755 yes
C1 N1 C8 122.3(4) 4_755 ?
C1 N1 C8 97.9(3) . ?
C1 N1 Pd1 110.5(3) 4_755 ?
C1 N1 Pd1 110.5(3) . ?
C8 N1 Pd1 107.0(3) . ?
C2 N2 C2 108.6(6) 4_755 yes
C2 N2 C3 121.4(4) . ?
C2 N2 C3 99.0(3) 4_755 ?
C2 N2 Pd1 109.9(3) . ?
C2 N2 Pd1 109.9(3) 4_755 ?
C3 N2 Pd1 107.3(3) . ?
N2 C3 C8 109.9(4) . ?
N2 C3 C4 113.0(4) . ?
C8 C3 C4 110.5(3) . ?
C5 C4 C3 111.6(4) . ?
C6 C5 C4 107.6(6) . ?
C5 C6 C7 109.3(7) . ?
C6 C7 C8 109.5(5) . ?
N1 C8 C3 109.5(4) . ?
N1 C8 C7 112.1(4) . ?
C3 C8 C7 109.3(3) . ?

loop_
_geom_bond_atom_site_label_1
_geom_bond_atom_site_label_2
_geom_bond_distance
_geom_bond_site_symmetry_2
_geom_bond_publ_flag
Pd1 C10 2.016(7) . yes
Pd1 C9 2.031(7) . yes
Pd1 N1 2.192(5) . yes
Pd1 N2 2.196(6) . yes
N1 C1 1.462(5) 4_755 ?
N1 C1 1.462(5) . ?
N1 C8 1.522(6) . ?
N2 C2 1.462(5) . ?
N2 C2 1.462(5) 4_755 ?
N2 C3 1.512(7) . ?
C3 C8 1.531(6) . ?
C3 C4 1.544(5) . ?
C4 C5 1.533(11) . ?
C5 C6 1.530(6) . ?
C6 C7 1.534(12) . ?
C7 C8 1.555(5) . ?
